data_7037638
loop_
_publ_author_name
'M\"oller, F'
'Merz, K.'
'Herrmann, C.'
'Apfel, U.-P.'

_publ_section_title
;
 Bimetallic nickel complexes for selective CO2 carbon capture and
 sequestration.
;
_journal_issue 3
_journal_name_full 'Dalton transactions (Cambridge, England : 2003)'
_journal_page_first 904
_journal_page_last 907
_journal_paper_doi 10.1039/c5dt04267d
_journal_volume 45
_journal_year 2016
_chemical_formula_sum 'C54 H87 Cl3 N14 Ni2 O12'
_chemical_formula_weight 1348.14
_space_group_crystal_system monoclinic
_space_group_IT_number 4
_space_group_name_Hall 'P 2yb'
_space_group_name_H-M_alt 'P 1 21 1'
_symmetry_space_group_name_Hall 'P 2yb'
_symmetry_space_group_name_H-M 'P 1 21 1'
_atom_sites_solution_hydrogens geom
_audit_creation_method SHELXL-2014/7
_audit_update_record
;
2015-12-07 deposited with the CCDC.
2015-12-08 downloaded from the CCDC.
;
_cell_angle_alpha 90
_cell_angle_beta 102.464(4)
_cell_angle_gamma 90
_cell_formula_units_Z 2
_cell_length_a 12.7102(6)
_cell_length_b 12.8900(5)
_cell_length_c 19.9985(9)
_cell_measurement_reflns_used 9639
_cell_measurement_temperature 173(2)
_cell_measurement_theta_max 74.435
_cell_measurement_theta_min 3.541
_cell_volume 3199.2(2)
_computing_data_collection
;
CrysAlisPro, Agilent Technologies,
Version 1.171.37.34 (release 22-05-2014 CrysAlis171 .NET)
(compiled May 22 2014,16:03:01)
;
_computing_molecular_graphics 'Olex2 (Dolomanov et al., 2009)'
_computing_publication_material 'Olex2 (Dolomanov et al., 2009)'
_computing_structure_refinement 'SHELXL-2014/7 (Sheldrick, 2014)'
_computing_structure_solution 'Olex2 (Dolomanov et al., 2009)'
_diffrn_ambient_temperature 173(2)
_diffrn_measured_fraction_theta_full 0.999
_diffrn_measured_fraction_theta_max 0.964
_diffrn_measurement_device_type 'SuperNova, Single source at offset, Atlas'
_diffrn_radiation_type CuK\a
_diffrn_radiation_wavelength 1.54184
_diffrn_reflns_av_R_equivalents 0.0350
_diffrn_reflns_av_unetI/netI 0.0624
_diffrn_reflns_laue_measured_fraction_full 0.999
_diffrn_reflns_laue_measured_fraction_max 0.964
_diffrn_reflns_limit_h_max 11
_diffrn_reflns_limit_h_min -15
_diffrn_reflns_limit_k_max 15
_diffrn_reflns_limit_k_min -16
_diffrn_reflns_limit_l_max 24
_diffrn_reflns_limit_l_min -21
_diffrn_reflns_number 13871
_diffrn_reflns_point_group_measured_fraction_full 0.999
_diffrn_reflns_point_group_measured_fraction_max 0.965
_diffrn_reflns_theta_full 67.684
_diffrn_reflns_theta_max 74.435
_diffrn_reflns_theta_min 3.561
_exptl_absorpt_coefficient_mu 2.452
_exptl_crystal_colour blue
_exptl_crystal_density_diffrn 1.399
_exptl_crystal_description needle
_exptl_crystal_F_000 1424
_exptl_crystal_size_max 0.130
_exptl_crystal_size_mid 0.100
_exptl_crystal_size_min 0.100
_refine_diff_density_max 0.619
_refine_diff_density_min -0.347
_refine_diff_density_rms 0.069
_refine_ls_abs_structure_details
;
 Refined as an inversion twin.
;
_refine_ls_abs_structure_Flack 0.58(2)
_refine_ls_extinction_method none
_refine_ls_goodness_of_fit_ref 1.035
_refine_ls_hydrogen_treatment constr
_refine_ls_matrix_type full
_refine_ls_number_parameters 779
_refine_ls_number_reflns 9639
_refine_ls_number_restraints 1
_refine_ls_restrained_S_all 1.035
_refine_ls_R_factor_all 0.0536
_refine_ls_R_factor_gt 0.0447
_refine_ls_shift/su_max 0.001
_refine_ls_shift/su_mean 0.000
_refine_ls_structure_factor_coef Fsqd
_refine_ls_weighting_details 'w=1/[\s^2^(Fo^2^)+(0.0436P)^2^+3.2768P] where P=(Fo^2^+2Fc^2^)/3'
_refine_ls_weighting_scheme calc
_refine_ls_wR_factor_gt 0.1109
_refine_ls_wR_factor_ref 0.1157
_reflns_Friedel_coverage 0.912
_reflns_friedel_fraction_full 0.999
_reflns_friedel_fraction_max 0.965
_reflns_number_gt 8548
_reflns_number_total 9639
_reflns_threshold_expression 'I > 2\s(I)'
_cod_data_source_file c5dt04267d2.cif
_cod_data_source_block added_by_encifer
_cod_depositor_comments 'Adding full bibliography for 7037633--7037638.cif.'
_cod_database_code 7037638
_shelx_shelxl_version_number 2014/7
_shelx_space_group_comment
;
The symmetry employed for this shelxl refinement is uniquely defined
by the following loop, which should always be used as a source of
symmetry information in preference to the above space-group names.
They are only intended as comments.
;
_shelx_estimated_absorpt_t_min 0.741
_shelx_estimated_absorpt_t_max 0.792

loop_
_space_group_symop_operation_xyz
'x, y, z'
'-x, y+1/2, -z'

loop_
_atom_site_label
_atom_site_type_symbol
_atom_site_fract_x
_atom_site_fract_y
_atom_site_fract_z
_atom_site_U_iso_or_equiv
_atom_site_adp_type
_atom_site_occupancy
_atom_site_site_symmetry_order
_atom_site_calc_flag
_atom_site_refinement_flags_posn
_atom_site_refinement_flags_adp
Ni1 Ni 0.36391(7) 0.44042(6) 0.80461(4) 0.01772(19) Uani 1 1 d . .
Ni2 Ni -0.05704(7) 0.65006(7) 0.66252(4) 0.01738(18) Uani 1 1 d . .
Cl3 Cl 0.78088(11) 0.37599(10) 0.71860(7) 0.0256(3) Uani 1 1 d . .
Cl4 Cl 0.86852(11) 0.65074(12) 0.37919(6) 0.0288(3) Uani 1 1 d . .
Cl5 Cl 0.66390(11) 0.72361(12) 0.94486(7) 0.0304(3) Uani 1 1 d . .
O6 O 0.8041(4) 0.4600(4) 0.7677(2) 0.0354(10) Uani 1 1 d . .
O7 O 0.5522(4) 0.6957(4) 0.9354(2) 0.0418(11) Uani 1 1 d . .
N8 N 0.0572(3) 0.5583(4) 0.7127(2) 0.0219(9) Uani 1 1 d . .
N9 N -0.0652(3) 0.5704(3) 0.5681(2) 0.0190(9) Uani 1 1 d . .
H9 H -0.0480 0.6203 0.5337 0.023 Uiso 1 1 calc R U
N10 N 0.2393(4) 0.5282(4) 0.7611(2) 0.0220(9) Uani 1 1 d . .
N11 N 0.1485(4) 0.5425(4) 0.7369(2) 0.0186(8) Uani 1 1 d . .
N12 N 0.4976(3) 0.3561(3) 0.8527(2) 0.0187(9) Uani 1 1 d . .
O13 O 0.9251(4) 0.7098(3) 0.4377(2) 0.0309(9) Uani 1 1 d . .
O14 O 0.8695(3) 0.3594(4) 0.6869(2) 0.0389(11) Uani 1 1 d . .
N15 N -0.1154(4) 0.6724(3) 0.7520(2) 0.0209(9) Uani 1 1 d . .
H15 H -0.1268 0.6009 0.7685 0.025 Uiso 1 1 calc R U
N16 N -0.2097(3) 0.7052(4) 0.6133(2) 0.0206(9) Uani 1 1 d . .
N17 N 0.4754(3) 0.5582(4) 0.7965(2) 0.0191(9) Uani 1 1 d . .
H17 H 0.4879 0.6006 0.8394 0.023 Uiso 1 1 calc R U
O18 O 0.6867(3) 0.4021(4) 0.6671(2) 0.0381(11) Uani 1 1 d . .
C19 C 0.2130(4) 0.8660(4) 0.7344(3) 0.0187(10) Uani 1 1 d . .
H19 H 0.1599 0.9182 0.7331 0.022 Uiso 1 1 calc R U
N20 N 0.2452(4) 0.3223(4) 0.8121(2) 0.0239(10) Uani 1 1 d . .
N21 N 0.3531(4) 0.4744(4) 0.9082(2) 0.0223(9) Uani 1 1 d . .
H21 H 0.2986 0.4243 0.9185 0.027 Uiso 1 1 calc R U
O22 O 0.7599(5) 0.2842(4) 0.7543(3) 0.0441(12) Uani 1 1 d . .
C23 C 0.3029(4) 0.4436(4) 0.6048(2) 0.0205(10) Uani 1 1 d . .
C24 C 0.1956(4) 0.4340(4) 0.6087(2) 0.0178(9) Uani 1 1 d . .
H24 H 0.1761 0.3865 0.6402 0.021 Uiso 1 1 calc R U
C25 C 0.4564(4) 0.4423(5) 0.9531(3) 0.0243(11) Uani 1 1 d . .
H25A H 0.4471 0.4322 1.0006 0.029 Uiso 1 1 calc R U
H25B H 0.5119 0.4964 0.9535 0.029 Uiso 1 1 calc R U
N26 N 0.3847(3) 0.3454(3) 0.7142(2) 0.0192(9) Uani 1 1 d . .
H26 H 0.3202 0.2989 0.7059 0.023 Uiso 1 1 calc R U
C27 C -0.1834(4) 0.5469(5) 0.5503(3) 0.0243(11) Uani 1 1 d . .
H27A H -0.2024 0.5002 0.5852 0.029 Uiso 1 1 calc R U
H27B H -0.2022 0.5117 0.5053 0.029 Uiso 1 1 calc R U
C28 C 0.1950(4) 0.5814(4) 0.9166(3) 0.0218(11) Uani 1 1 d . .
C29 C -0.2456(4) 0.6479(5) 0.5477(3) 0.0247(11) Uani 1 1 d . .
H29A H -0.2331 0.6910 0.5092 0.030 Uiso 1 1 calc R U
H29B H -0.3237 0.6331 0.5401 0.030 Uiso 1 1 calc R U
C30 C 0.1331(4) 0.6498(5) 0.8698(2) 0.0216(10) Uani 1 1 d . .
H30 H 0.1671 0.6958 0.8439 0.026 Uiso 1 1 calc R U
O31 O 0.8888(6) 0.5443(4) 0.3921(3) 0.0677(19) Uani 1 1 d . .
C32 C 0.5978(4) 0.4169(4) 0.8496(3) 0.0220(11) Uani 1 1 d . .
H32A H 0.6536 0.3689 0.8401 0.026 Uiso 1 1 calc R U
H32B H 0.6261 0.4496 0.8947 0.026 Uiso 1 1 calc R U
C33 C 0.4538(4) 0.6305(4) 0.7368(3) 0.0204(11) Uani 1 1 d . .
H33A H 0.4326 0.5890 0.6944 0.024 Uiso 1 1 calc R U
H33B H 0.5217 0.6669 0.7348 0.024 Uiso 1 1 calc R U
C34 C 0.0224(4) 0.6502(5) 0.8613(2) 0.0221(10) Uani 1 1 d . .
C35 C 0.0329(5) 0.5118(5) 0.9454(3) 0.0255(12) Uani 1 1 d . .
N36 N -0.0026(4) 0.7946(3) 0.6424(2) 0.0202(9) Uani 1 1 d . .
H36 H 0.0021 0.8389 0.6840 0.024 Uiso 1 1 calc R U
O37 O 0.7567(5) 0.6719(5) 0.3689(4) 0.0652(18) Uani 1 1 d . .
C38 C 0.3147(5) 0.8938(4) 0.9122(3) 0.0243(11) Uani 1 1 d . .
H38A H 0.3259 0.9455 0.9490 0.036 Uiso 1 1 calc R U
H38B H 0.3696 0.8394 0.9235 0.036 Uiso 1 1 calc R U
H38C H 0.2430 0.8629 0.9072 0.036 Uiso 1 1 calc R U
C39 C -0.0015(4) 0.4740(4) 0.5668(3) 0.0187(10) Uani 1 1 d . .
H39A H -0.0342 0.4335 0.5254 0.022 Uiso 1 1 calc R U
H39B H -0.0058 0.4313 0.6073 0.022 Uiso 1 1 calc R U
C40 C 0.3810(4) 0.7862(4) 0.7883(3) 0.0197(10) Uani 1 1 d . .
H40 H 0.4437 0.7841 0.8242 0.024 Uiso 1 1 calc R U
C41 C 0.4906(4) 0.3412(5) 0.9249(3) 0.0240(11) Uani 1 1 d . .
H41A H 0.5616 0.3193 0.9524 0.029 Uiso 1 1 calc R U
H41B H 0.4375 0.2862 0.9280 0.029 Uiso 1 1 calc R U
C42 C 0.5766(4) 0.5004(4) 0.7949(3) 0.0204(10) Uani 1 1 d . .
H42A H 0.6380 0.5494 0.8024 0.025 Uiso 1 1 calc R U
H42B H 0.5705 0.4681 0.7494 0.025 Uiso 1 1 calc R U
C43 C 0.1440(4) 0.5130(5) 0.9538(3) 0.0244(11) Uani 1 1 d . .
H43 H 0.1864 0.4666 0.9855 0.029 Uiso 1 1 calc R U
C44 C -0.2254(4) 0.7189(5) 0.7335(3) 0.0227(11) Uani 1 1 d . .
H44A H -0.2200 0.7955 0.7353 0.027 Uiso 1 1 calc R U
H44B H -0.2683 0.6962 0.7667 0.027 Uiso 1 1 calc R U
C45 C 0.2305(6) 0.6161(5) 0.3915(3) 0.0354(14) Uani 1 1 d . .
H45A H 0.2482 0.6652 0.3582 0.053 Uiso 1 1 calc R U
H45B H 0.1521 0.6125 0.3861 0.053 Uiso 1 1 calc R U
H45C H 0.2584 0.5473 0.3838 0.053 Uiso 1 1 calc R U
C46 C 0.1033(4) 0.7973(4) 0.6225(3) 0.0196(10) Uani 1 1 d . .
H46A H 0.1086 0.8625 0.5972 0.024 Uiso 1 1 calc R U
H46B H 0.1068 0.7388 0.5909 0.024 Uiso 1 1 calc R U
C47 C 0.4760(4) 0.2720(4) 0.7396(3) 0.0225(11) Uani 1 1 d . .
H47A H 0.5430 0.3005 0.7292 0.027 Uiso 1 1 calc R U
H47B H 0.4607 0.2047 0.7156 0.027 Uiso 1 1 calc R U
C48 C 0.1162(4) 0.4939(4) 0.5667(2) 0.0176(10) Uani 1 1 d . .
C49 C 0.3163(5) 0.5779(5) 0.9267(3) 0.0250(11) Uani 1 1 d . .
H49A H 0.3402 0.6318 0.8980 0.030 Uiso 1 1 calc R U
H49B H 0.3495 0.5933 0.9752 0.030 Uiso 1 1 calc R U
C50 C 0.3674(4) 0.7111(4) 0.7377(3) 0.0204(10) Uani 1 1 d . .
C51 C 0.1986(4) 0.7904(4) 0.6825(3) 0.0180(10) Uani 1 1 d . .
C52 C -0.0273(4) 0.5815(5) 0.8991(3) 0.0241(11) Uani 1 1 d . .
H52 H -0.1035 0.5825 0.8931 0.029 Uiso 1 1 calc R U
C53 C 0.3302(4) 0.5144(4) 0.5583(3) 0.0216(11) Uani 1 1 d . .
H53 H 0.4037 0.5214 0.5560 0.026 Uiso 1 1 calc R U
C54 C 0.2821(4) 0.6528(5) 0.4646(3) 0.0240(10) Uani 1 1 d . .
C55 C 0.3236(4) 0.9461(4) 0.8449(3) 0.0224(10) Uani 1 1 d . .
C56 C 0.2746(4) 0.7139(4) 0.6843(3) 0.0187(10) Uani 1 1 d . .
H56 H 0.2646 0.6627 0.6493 0.022 Uiso 1 1 calc R U
C57 C 0.4378(5) 0.9925(5) 0.8535(3) 0.0289(12) Uani 1 1 d . .
H57A H 0.4915 0.9373 0.8655 0.043 Uiso 1 1 calc R U
H57B H 0.4492 1.0448 0.8899 0.043 Uiso 1 1 calc R U
H57C H 0.4451 1.0250 0.8104 0.043 Uiso 1 1 calc R U
C58 C 0.2379(6) 0.7601(5) 0.4755(3) 0.0339(14) Uani 1 1 d . .
H58A H 0.1590 0.7571 0.4669 0.051 Uiso 1 1 calc R U
H58B H 0.2598 0.8096 0.4439 0.051 Uiso 1 1 calc R U
H58C H 0.2664 0.7824 0.5228 0.051 Uiso 1 1 calc R U
O59 O 0.7178(5) 0.6613(7) 0.9072(4) 0.095(3) Uani 1 1 d . .
C61 C 0.3049(4) 0.8653(4) 0.7881(3) 0.0201(10) Uani 1 1 d . .
C62 C -0.0465(5) 0.7259(5) 0.8128(3) 0.0248(11) Uani 1 1 d . .
H62A H -0.0935 0.7643 0.8378 0.030 Uiso 1 1 calc R U
H62B H 0.0008 0.7768 0.7967 0.030 Uiso 1 1 calc R U
C63 C -0.1975(4) 0.8178(4) 0.6014(3) 0.0229(11) Uani 1 1 d . .
H63A H -0.2050 0.8573 0.6426 0.027 Uiso 1 1 calc R U
H63B H -0.2545 0.8411 0.5624 0.027 Uiso 1 1 calc R U
C64 C -0.0232(4) 0.4411(6) 0.9884(3) 0.0338(14) Uani 1 1 d . .
C65 C 0.3925(4) 0.3763(4) 0.6439(3) 0.0213(10) Uani 1 1 d . .
H65A H 0.3957 0.3124 0.6169 0.026 Uiso 1 1 calc R U
H65B H 0.4615 0.4136 0.6469 0.026 Uiso 1 1 calc R U
C66 C 0.1454(4) 0.5625(4) 0.5197(2) 0.0184(10) Uani 1 1 d . .
H66 H 0.0911 0.6014 0.4901 0.022 Uiso 1 1 calc R U
C67 C 0.1608(5) 0.2922(5) 0.8140(3) 0.0310(13) Uani 1 1 d . .
O68 O 0.7131(5) 0.7362(10) 1.0127(3) 0.106(4) Uani 1 1 d . .
C69 C 0.2532(5) 0.5748(4) 0.5154(3) 0.0222(11) Uani 1 1 d . .
O70 O 0.9047(7) 0.6845(7) 0.3203(3) 0.090(3) Uani 1 1 d . .
C72 C 0.2426(5) 1.0348(5) 0.8305(3) 0.0304(13) Uani 1 1 d . .
H72A H 0.2591 1.0858 0.8677 0.046 Uiso 1 1 calc R U
H72B H 0.1697 1.0076 0.8274 0.046 Uiso 1 1 calc R U
H72C H 0.2468 1.0682 0.7871 0.046 Uiso 1 1 calc R U
C73 C -0.2804(4) 0.6849(5) 0.6621(3) 0.0245(11) Uani 1 1 d . .
H73A H -0.2971 0.6099 0.6622 0.029 Uiso 1 1 calc R U
H73B H -0.3490 0.7231 0.6473 0.029 Uiso 1 1 calc R U
C74 C 0.4920(5) 0.2551(4) 0.8164(3) 0.0233(11) Uani 1 1 d . .
H74A H 0.4314 0.2137 0.8261 0.028 Uiso 1 1 calc R U
H74B H 0.5594 0.2158 0.8332 0.028 Uiso 1 1 calc R U
C75 C 0.4039(5) 0.6618(6) 0.4702(4) 0.0425(16) Uani 1 1 d . .
H75A H 0.4184 0.7168 0.4396 0.064 Uiso 1 1 calc R U
H75B H 0.4318 0.5957 0.4570 0.064 Uiso 1 1 calc R U
H75C H 0.4393 0.6786 0.5175 0.064 Uiso 1 1 calc R U
C76 C -0.1318(6) 0.4038(7) 0.9480(4) 0.0446(18) Uani 1 1 d . .
H76A H -0.1226 0.3714 0.9053 0.067 Uiso 1 1 calc R U
H76B H -0.1811 0.4629 0.9374 0.067 Uiso 1 1 calc R U
H76C H -0.1617 0.3529 0.9752 0.067 Uiso 1 1 calc R U
C77 C -0.0882(4) 0.8380(4) 0.5861(3) 0.0245(11) Uani 1 1 d . .
H77A H -0.0838 0.8052 0.5421 0.029 Uiso 1 1 calc R U
H77B H -0.0773 0.9136 0.5821 0.029 Uiso 1 1 calc R U
O78 O 0.6677(6) 0.8274(6) 0.9184(7) 0.131(5) Uani 1 1 d . .
C82 C -0.0417(8) 0.5074(9) 1.0497(4) 0.068(3) Uani 1 1 d . .
H82A H -0.0939 0.5624 1.0328 0.102 Uiso 1 1 calc R U
H82B H 0.0267 0.5385 1.0731 0.102 Uiso 1 1 calc R U
H82C H -0.0695 0.4631 1.0818 0.102 Uiso 1 1 calc R U
C89 C 0.0559(6) 0.2531(7) 0.8176(5) 0.052(2) Uani 1 1 d . .
H89A H 0.0579 0.2265 0.8638 0.079 Uiso 1 1 calc R U
H89B H 0.0356 0.1970 0.7842 0.079 Uiso 1 1 calc R U
H89C H 0.0028 0.3092 0.8073 0.079 Uiso 1 1 calc R U
C91 C 0.0458(7) 0.3502(9) 1.0159(6) 0.076(4) Uani 1 1 d . .
H91A H 0.1165 0.3748 1.0407 0.114 Uiso 1 1 calc R U
H91B H 0.0549 0.3055 0.9779 0.114 Uiso 1 1 calc R U
H91C H 0.0113 0.3107 1.0472 0.114 Uiso 1 1 calc R U
N1 N -0.0603(7) 0.9652(5) 0.7438(4) 0.066(2) Uani 1 1 d . .
C2 C 0.5065(7) 0.9379(7) 0.6610(4) 0.0542(19) Uani 1 1 d . .
C3 C 0.3978(6) 0.9639(7) 0.6308(5) 0.056(2) Uani 1 1 d . .
H3A H 0.3494 0.9280 0.6553 0.084 Uiso 1 1 calc R U
H3B H 0.3812 0.9425 0.5826 0.084 Uiso 1 1 calc R U
H3C H 0.3878 1.0390 0.6337 0.084 Uiso 1 1 calc R U
C4 C -0.1313(9) 1.0004(7) 0.7724(5) 0.066(3) Uani 1 1 d . .
C5 C -0.2165(9) 1.0454(9) 0.8010(6) 0.083(3) Uani 1 1 d . .
H5A H -0.2436 0.9934 0.8288 0.125 Uiso 1 1 calc R U
H5B H -0.2753 1.0683 0.7637 0.125 Uiso 1 1 calc R U
H5C H -0.1881 1.1050 0.8297 0.125 Uiso 1 1 calc R U
N6 N 0.5941(7) 0.9153(9) 0.6850(5) 0.089(3) Uani 1 1 d . .

loop_
_atom_site_aniso_label
_atom_site_aniso_U_11
_atom_site_aniso_U_22
_atom_site_aniso_U_33
_atom_site_aniso_U_23
_atom_site_aniso_U_13
_atom_site_aniso_U_12
Ni1 0.0192(4) 0.0157(4) 0.0177(4) 0.0004(4) 0.0026(3) -0.0006(4)
Ni2 0.0202(4) 0.0159(4) 0.0153(4) 0.0004(4) 0.0022(3) 0.0005(4)
Cl3 0.0290(6) 0.0242(6) 0.0264(6) -0.0035(5) 0.0123(5) -0.0017(5)
Cl4 0.0381(7) 0.0255(6) 0.0197(6) 0.0019(6) -0.0009(5) 0.0031(6)
Cl5 0.0225(6) 0.0369(7) 0.0311(7) -0.0089(6) 0.0040(5) 0.0035(6)
O6 0.041(2) 0.028(2) 0.037(2) -0.0109(19) 0.0095(19) -0.0071(19)
O7 0.030(2) 0.051(3) 0.043(3) -0.005(2) 0.0046(19) -0.005(2)
N8 0.015(2) 0.022(2) 0.025(2) -0.0011(19) -0.0027(17) 0.0025(18)
N9 0.022(2) 0.017(2) 0.017(2) -0.0001(17) 0.0020(16) 0.0007(17)
N10 0.020(2) 0.021(2) 0.024(2) 0.0028(19) 0.0029(18) 0.0003(18)
N11 0.026(2) 0.0128(18) 0.0177(19) -0.0009(16) 0.0065(17) -0.0021(16)
N12 0.020(2) 0.018(2) 0.018(2) -0.0004(17) 0.0033(16) 0.0033(17)
O13 0.042(2) 0.026(2) 0.0211(19) -0.0018(17) -0.0022(16) 0.0016(18)
O14 0.031(2) 0.052(3) 0.037(2) 0.004(2) 0.0155(18) 0.002(2)
N15 0.024(2) 0.022(2) 0.0158(19) 0.0000(17) 0.0028(16) 0.0011(17)
N16 0.021(2) 0.022(2) 0.017(2) 0.0003(18) 0.0021(16) 0.0020(17)
N17 0.021(2) 0.018(2) 0.019(2) -0.0005(17) 0.0052(16) -0.0020(17)
O18 0.029(2) 0.054(3) 0.031(2) -0.006(2) 0.0050(17) 0.002(2)
C19 0.023(2) 0.015(2) 0.018(2) -0.001(2) 0.0042(18) 0.000(2)
N20 0.025(2) 0.024(2) 0.023(2) 0.0004(19) 0.0037(18) -0.0045(19)
N21 0.021(2) 0.028(2) 0.018(2) -0.0027(19) 0.0047(17) -0.0026(18)
O22 0.070(3) 0.021(2) 0.048(3) 0.001(2) 0.030(3) -0.008(2)
C23 0.032(3) 0.017(2) 0.013(2) -0.001(2) 0.0037(19) 0.001(2)
C24 0.026(2) 0.012(2) 0.014(2) -0.0002(19) 0.0011(18) 0.001(2)
C25 0.023(2) 0.032(3) 0.018(2) -0.002(2) 0.0039(19) 0.000(2)
N26 0.020(2) 0.017(2) 0.020(2) 0.0012(17) 0.0025(16) 0.0026(17)
C27 0.023(3) 0.025(3) 0.023(3) -0.001(2) -0.001(2) 0.003(2)
C28 0.026(3) 0.021(3) 0.018(2) -0.005(2) 0.004(2) 0.002(2)
C29 0.022(2) 0.027(3) 0.023(2) -0.001(3) 0.0015(19) 0.003(2)
C30 0.028(3) 0.022(2) 0.017(2) -0.005(2) 0.0091(19) -0.003(2)
O31 0.092(4) 0.021(2) 0.072(4) -0.004(3) -0.023(3) 0.012(3)
C32 0.019(2) 0.024(3) 0.023(3) -0.001(2) 0.0029(19) 0.003(2)
C33 0.026(3) 0.017(3) 0.019(2) 0.002(2) 0.0077(19) 0.004(2)
C34 0.032(3) 0.023(2) 0.009(2) -0.003(2) 0.0013(18) 0.000(2)
C35 0.026(3) 0.037(3) 0.014(2) 0.004(2) 0.005(2) 0.000(2)
N36 0.026(2) 0.016(2) 0.016(2) 0.0034(17) -0.0007(17) 0.0024(18)
O37 0.044(3) 0.049(4) 0.091(5) -0.012(3) -0.012(3) 0.000(3)
C38 0.032(3) 0.022(3) 0.019(2) -0.003(2) 0.005(2) -0.002(2)
C39 0.024(3) 0.015(2) 0.017(2) -0.0033(19) 0.0046(19) -0.001(2)
C40 0.022(2) 0.016(2) 0.020(2) 0.001(2) 0.0027(19) 0.001(2)
C41 0.026(3) 0.028(3) 0.017(2) 0.007(2) 0.003(2) 0.003(2)
C42 0.019(2) 0.019(3) 0.024(2) 0.000(2) 0.007(2) -0.001(2)
C43 0.023(3) 0.034(3) 0.016(2) 0.001(2) 0.0038(19) 0.006(2)
C44 0.021(2) 0.028(3) 0.020(2) 0.001(2) 0.0064(19) 0.004(2)
C45 0.067(4) 0.025(3) 0.018(3) 0.003(2) 0.017(3) -0.003(3)
C46 0.025(3) 0.017(2) 0.016(2) 0.001(2) 0.0017(19) -0.003(2)
C47 0.025(3) 0.016(2) 0.026(3) -0.003(2) 0.005(2) 0.004(2)
C48 0.021(2) 0.014(2) 0.016(2) -0.0045(19) 0.0017(18) -0.0011(19)
C49 0.027(3) 0.026(3) 0.022(3) -0.005(2) 0.005(2) -0.002(2)
C50 0.026(3) 0.014(2) 0.023(2) 0.000(2) 0.008(2) 0.000(2)
C51 0.021(2) 0.016(2) 0.017(2) 0.002(2) 0.0037(19) -0.002(2)
C52 0.021(3) 0.035(3) 0.017(2) 0.000(2) 0.005(2) 0.004(2)
C53 0.023(3) 0.022(3) 0.021(2) -0.004(2) 0.007(2) -0.001(2)
C54 0.032(3) 0.019(2) 0.022(2) 0.005(2) 0.008(2) 0.003(2)
C55 0.027(3) 0.017(2) 0.022(2) -0.001(2) 0.0020(19) 0.001(2)
C56 0.026(3) 0.013(2) 0.018(2) 0.0012(19) 0.0069(19) -0.003(2)
C57 0.039(3) 0.020(3) 0.026(3) -0.004(2) 0.003(2) -0.009(2)
C58 0.058(4) 0.018(3) 0.029(3) 0.002(2) 0.016(3) -0.002(3)
O59 0.051(3) 0.111(6) 0.127(6) -0.086(6) 0.028(4) 0.002(4)
C61 0.029(3) 0.013(2) 0.018(2) 0.002(2) 0.0056(19) 0.000(2)
C62 0.030(3) 0.027(3) 0.016(2) -0.007(2) 0.001(2) 0.003(2)
C63 0.026(3) 0.021(3) 0.021(2) 0.004(2) 0.003(2) 0.004(2)
C64 0.022(3) 0.052(4) 0.028(3) 0.016(3) 0.007(2) 0.005(3)
C65 0.024(2) 0.022(3) 0.017(2) 0.000(2) 0.0035(19) 0.003(2)
C66 0.026(3) 0.015(2) 0.014(2) -0.0020(19) 0.0034(19) 0.001(2)
C67 0.038(4) 0.027(3) 0.029(3) 0.001(2) 0.009(2) 0.004(3)
O68 0.043(3) 0.226(12) 0.046(3) -0.034(5) 0.004(3) -0.022(5)
C69 0.035(3) 0.015(2) 0.017(2) -0.001(2) 0.007(2) 0.000(2)
O70 0.138(7) 0.111(7) 0.024(3) -0.001(3) 0.025(3) -0.054(5)
C72 0.043(3) 0.020(3) 0.024(3) -0.009(2) -0.002(2) 0.010(2)
C73 0.024(3) 0.029(3) 0.022(3) 0.001(2) 0.007(2) 0.003(2)
C74 0.026(3) 0.014(2) 0.026(3) 0.001(2) -0.001(2) 0.002(2)
C75 0.037(3) 0.041(4) 0.054(4) 0.023(4) 0.022(3) 0.004(3)
C76 0.035(3) 0.058(5) 0.037(3) 0.015(3) 0.000(3) -0.013(3)
C77 0.032(3) 0.021(3) 0.017(2) 0.004(2) -0.002(2) 0.000(2)
O78 0.058(4) 0.049(4) 0.280(14) 0.035(7) 0.025(6) -0.002(4)
C82 0.071(6) 0.104(8) 0.038(4) -0.011(5) 0.031(4) -0.039(6)
C89 0.034(4) 0.060(5) 0.066(5) 0.000(4) 0.018(3) -0.005(4)
C91 0.043(4) 0.086(7) 0.105(8) 0.071(7) 0.029(5) 0.012(5)
N1 0.085(5) 0.033(4) 0.062(4) -0.012(3) -0.022(4) 0.025(4)
C2 0.059(5) 0.046(4) 0.062(5) 0.008(4) 0.022(4) 0.004(4)
C3 0.043(4) 0.056(5) 0.071(5) 0.005(4) 0.017(4) -0.009(4)
C4 0.090(7) 0.041(5) 0.054(5) 0.005(4) -0.014(5) -0.004(5)
C5 0.084(7) 0.065(6) 0.087(7) -0.018(6) -0.013(6) 0.029(6)
N6 0.065(5) 0.091(7) 0.112(8) 0.022(6) 0.023(5) 0.021(5)

loop_
_atom_type_symbol
_atom_type_description
_atom_type_scat_dispersion_real
_atom_type_scat_dispersion_imag
_atom_type_scat_source
C C 0.0181 0.0091 'International Tables Vol C Tables 4.2.6.8 and 6.1.1.4'
Cl Cl 0.3639 0.7018 'International Tables Vol C Tables 4.2.6.8 and 6.1.1.4'
N N 0.0311 0.0180 'International Tables Vol C Tables 4.2.6.8 and 6.1.1.4'
Ni Ni -3.0029 0.5091 'International Tables Vol C Tables 4.2.6.8 and 6.1.1.4'
O O 0.0492 0.0322 'International Tables Vol C Tables 4.2.6.8 and 6.1.1.4'
H H 0.0000 0.0000 'International Tables Vol C Tables 4.2.6.8 and 6.1.1.4'

loop_
_geom_angle_atom_site_label_1
_geom_angle_atom_site_label_2
_geom_angle_atom_site_label_3
_geom_angle
N10 Ni1 N12 176.88(19)
N10 Ni1 N17 92.38(19)
N12 Ni1 N17 85.17(18)
N10 Ni1 N21 95.48(19)
N12 Ni1 N21 82.88(17)
N17 Ni1 N21 96.38(17)
N10 Ni1 N20 85.96(19)
N12 Ni1 N20 96.47(18)
N17 Ni1 N20 178.31(19)
N21 Ni1 N20 83.47(18)
N10 Ni1 N26 100.30(17)
N12 Ni1 N26 81.97(16)
N17 Ni1 N26 97.66(17)
N21 Ni1 N26 158.35(18)
N20 Ni1 N26 82.97(17)
N8 Ni2 N36 113.64(19)
N8 Ni2 N15 90.31(18)
N36 Ni2 N15 103.80(18)
N8 Ni2 N16 161.05(19)
N36 Ni2 N16 85.28(18)
N15 Ni2 N16 83.83(17)
N8 Ni2 N9 92.95(18)
N36 Ni2 N9 102.52(17)
N15 Ni2 N9 149.56(18)
N16 Ni2 N9 83.36(17)
O14 Cl3 O22 110.3(3)
O14 Cl3 O18 109.4(3)
O22 Cl3 O18 109.4(3)
O14 Cl3 O6 110.4(3)
O22 Cl3 O6 108.2(3)
O18 Cl3 O6 109.1(3)
O31 Cl4 O37 110.6(4)
O31 Cl4 O70 111.7(5)
O37 Cl4 O70 108.3(5)
O31 Cl4 O13 108.9(3)
O37 Cl4 O13 108.9(3)
O70 Cl4 O13 108.4(4)
O68 Cl5 O59 115.7(6)
O68 Cl5 O7 112.7(4)
O59 Cl5 O7 112.0(4)
O68 Cl5 O78 102.0(8)
O59 Cl5 O78 106.3(7)
O7 Cl5 O78 107.1(4)
N11 N8 Ni2 150.2(4)
C39 N9 C27 110.4(4)
C39 N9 Ni2 119.7(3)
C27 N9 Ni2 99.4(3)
C39 N9 H9 108.9
C27 N9 H9 108.9
Ni2 N9 H9 108.9
N11 N10 Ni1 153.6(4)
N10 N11 N8 179.1(6)
C41 N12 C74 110.9(4)
C41 N12 C32 109.6(4)
C74 N12 C32 112.9(4)
C41 N12 Ni1 107.8(3)
C74 N12 Ni1 106.6(3)
C32 N12 Ni1 108.9(3)
C44 N15 C62 111.5(4)
C44 N15 Ni2 109.1(3)
C62 N15 Ni2 120.1(3)
C44 N15 H15 104.9
C62 N15 H15 104.9
Ni2 N15 H15 104.9
C73 N16 C63 112.1(4)
C73 N16 C29 112.2(4)
C63 N16 C29 111.5(4)
C73 N16 Ni2 105.1(3)
C63 N16 Ni2 106.7(3)
C29 N16 Ni2 108.7(3)
C33 N17 C42 107.8(4)
C33 N17 Ni1 120.1(3)
C42 N17 Ni1 103.8(3)
C33 N17 H17 108.2
C42 N17 H17 108.2
Ni1 N17 H17 108.2
C51 C19 C61 121.0(5)
C51 C19 H19 119.5
C61 C19 H19 119.5
C67 N20 Ni1 155.0(5)
C25 N21 C49 112.6(4)
C25 N21 Ni1 107.2(3)
C49 N21 Ni1 120.7(3)
C25 N21 H21 105.0
C49 N21 H21 105.0
Ni1 N21 H21 105.0
C24 C23 C53 119.0(5)
C24 C23 C65 124.1(5)
C53 C23 C65 116.8(5)
C23 C24 C48 120.5(5)
C23 C24 H24 119.8
C48 C24 H24 119.8
N21 C25 C41 107.5(4)
N21 C25 H25A 110.2
C41 C25 H25A 110.2
N21 C25 H25B 110.2
C41 C25 H25B 110.2
H25A C25 H25B 108.5
C65 N26 C47 106.6(4)
C65 N26 Ni1 131.3(3)
C47 N26 Ni1 106.7(3)
C65 N26 H26 103.0
C47 N26 H26 103.0
Ni1 N26 H26 103.0
N9 C27 C29 108.8(5)
N9 C27 H27A 109.9
C29 C27 H27A 109.9
N9 C27 H27B 109.9
C29 C27 H27B 109.9
H27A C27 H27B 108.3
C30 C28 C43 119.7(5)
C30 C28 C49 121.2(5)
C43 C28 C49 119.0(5)
N16 C29 C27 109.7(4)
N16 C29 H29A 109.7
C27 C29 H29A 109.7
N16 C29 H29B 109.7
C27 C29 H29B 109.7
H29A C29 H29B 108.2
C34 C30 C28 119.7(5)
C34 C30 H30 120.1
C28 C30 H30 120.1
N12 C32 C42 112.2(4)
N12 C32 H32A 109.2
C42 C32 H32A 109.2
N12 C32 H32B 109.2
C42 C32 H32B 109.2
H32A C32 H32B 107.9
N17 C33 C50 115.3(4)
N17 C33 H33A 108.5
C50 C33 H33A 108.5
N17 C33 H33B 108.5
C50 C33 H33B 108.5
H33A C33 H33B 107.5
C30 C34 C52 119.9(5)
C30 C34 C62 120.9(5)
C52 C34 C62 119.1(5)
C43 C35 C52 118.2(5)
C43 C35 C64 121.6(5)
C52 C35 C64 120.1(5)
C46 N36 C77 110.2(4)
C46 N36 Ni2 115.9(3)
C77 N36 Ni2 105.4(3)
C46 N36 H36 108.4
C77 N36 H36 108.4
Ni2 N36 H36 108.4
C55 C38 H38A 109.5
C55 C38 H38B 109.5
H38A C38 H38B 109.5
C55 C38 H38C 109.5
H38A C38 H38C 109.5
H38B C38 H38C 109.5
N9 C39 C48 113.5(4)
N9 C39 H39A 108.9
C48 C39 H39A 108.9
N9 C39 H39B 108.9
C48 C39 H39B 108.9
H39A C39 H39B 107.7
C50 C40 C61 121.9(5)
C50 C40 H40 119.1
C61 C40 H40 119.1
N12 C41 C25 109.5(4)
N12 C41 H41A 109.8
C25 C41 H41A 109.8
N12 C41 H41B 109.8
C25 C41 H41B 109.8
H41A C41 H41B 108.2
N17 C42 C32 111.0(4)
N17 C42 H42A 109.4
C32 C42 H42A 109.4
N17 C42 H42B 109.4
C32 C42 H42B 109.4
H42A C42 H42B 108.0
C35 C43 C28 121.2(5)
C35 C43 H43 119.4
C28 C43 H43 119.4
N15 C44 C73 109.6(4)
N15 C44 H44A 109.8
C73 C44 H44A 109.8
N15 C44 H44B 109.8
C73 C44 H44B 109.8
H44A C44 H44B 108.2
C54 C45 H45A 109.5
C54 C45 H45B 109.5
H45A C45 H45B 109.5
C54 C45 H45C 109.5
H45A C45 H45C 109.5
H45B C45 H45C 109.5
N36 C46 C51 113.7(4)
N36 C46 H46A 108.8
C51 C46 H46A 108.8
N36 C46 H46B 108.8
C51 C46 H46B 108.8
H46A C46 H46B 107.7
N26 C47 C74 111.0(4)
N26 C47 H47A 109.4
C74 C47 H47A 109.4
N26 C47 H47B 109.4
C74 C47 H47B 109.4
H47A C47 H47B 108.0
C66 C48 C24 119.4(5)
C66 C48 C39 120.8(5)
C24 C48 C39 119.3(5)
N21 C49 C28 111.1(4)
N21 C49 H49A 109.4
C28 C49 H49A 109.4
N21 C49 H49B 109.4
C28 C49 H49B 109.4
H49A C49 H49B 108.0
C40 C50 C56 119.2(5)
C40 C50 C33 120.8(5)
C56 C50 C33 119.9(5)
C56 C51 C19 119.9(5)
C56 C51 C46 120.0(5)
C19 C51 C46 120.0(5)
C35 C52 C34 121.2(5)
C35 C52 H52 119.4
C34 C52 H52 119.4
C69 C53 C23 122.1(5)
C69 C53 H53 118.9
C23 C53 H53 118.9
C58 C54 C69 110.6(5)
C58 C54 C75 108.6(6)
C69 C54 C75 112.7(5)
C58 C54 C45 108.6(5)
C69 C54 C45 108.3(5)
C75 C54 C45 108.0(5)
C61 C55 C72 112.5(4)
C61 C55 C38 109.0(4)
C72 C55 C38 108.8(5)
C61 C55 C57 109.8(4)
C72 C55 C57 108.1(5)
C38 C55 C57 108.6(4)
C51 C56 C50 120.4(5)
C51 C56 H56 119.8
C50 C56 H56 119.8
C55 C57 H57A 109.5
C55 C57 H57B 109.5
H57A C57 H57B 109.5
C55 C57 H57C 109.5
H57A C57 H57C 109.5
H57B C57 H57C 109.5
C54 C58 H58A 109.5
C54 C58 H58B 109.5
H58A C58 H58B 109.5
C54 C58 H58C 109.5
H58A C58 H58C 109.5
H58B C58 H58C 109.5
C40 C61 C19 117.7(5)
C40 C61 C55 119.9(5)
C19 C61 C55 122.4(5)
N15 C62 C34 112.2(5)
N15 C62 H62A 109.2
C34 C62 H62A 109.2
N15 C62 H62B 109.2
C34 C62 H62B 109.2
H62A C62 H62B 107.9
N16 C63 C77 109.6(4)
N16 C63 H63A 109.8
C77 C63 H63A 109.8
N16 C63 H63B 109.8
C77 C63 H63B 109.8
H63A C63 H63B 108.2
C91 C64 C76 109.9(7)
C91 C64 C35 111.4(5)
C76 C64 C35 111.7(5)
C91 C64 C82 108.5(7)
C76 C64 C82 108.6(6)
C35 C64 C82 106.5(6)
N26 C65 C23 116.6(4)
N26 C65 H65A 108.2
C23 C65 H65A 108.2
N26 C65 H65B 108.2
C23 C65 H65B 108.2
H65A C65 H65B 107.3
C48 C66 C69 121.2(5)
C48 C66 H66 119.4
C69 C66 H66 119.4
N20 C67 C89 178.7(8)
C53 C69 C66 117.8(5)
C53 C69 C54 122.6(5)
C66 C69 C54 119.6(5)
C55 C72 H72A 109.5
C55 C72 H72B 109.5
H72A C72 H72B 109.5
C55 C72 H72C 109.5
H72A C72 H72C 109.5
H72B C72 H72C 109.5
N16 C73 C44 110.3(4)
N16 C73 H73A 109.6
C44 C73 H73A 109.6
N16 C73 H73B 109.6
C44 C73 H73B 109.6
H73A C73 H73B 108.1
N12 C74 C47 110.5(4)
N12 C74 H74A 109.6
C47 C74 H74A 109.6
N12 C74 H74B 109.6
C47 C74 H74B 109.6
H74A C74 H74B 108.1
C54 C75 H75A 109.5
C54 C75 H75B 109.5
H75A C75 H75B 109.5
C54 C75 H75C 109.5
H75A C75 H75C 109.5
H75B C75 H75C 109.5
C64 C76 H76A 109.5
C64 C76 H76B 109.5
H76A C76 H76B 109.5
C64 C76 H76C 109.5
H76A C76 H76C 109.5
H76B C76 H76C 109.5
N36 C77 C63 109.6(4)
N36 C77 H77A 109.7
C63 C77 H77A 109.7
N36 C77 H77B 109.7
C63 C77 H77B 109.7
H77A C77 H77B 108.2
C64 C82 H82A 109.5
C64 C82 H82B 109.5
H82A C82 H82B 109.5
C64 C82 H82C 109.5
H82A C82 H82C 109.5
H82B C82 H82C 109.5
C67 C89 H89A 109.5
C67 C89 H89B 109.5
H89A C89 H89B 109.5
C67 C89 H89C 109.5
H89A C89 H89C 109.5
H89B C89 H89C 109.5
C64 C91 H91A 109.5
C64 C91 H91B 109.5
H91A C91 H91B 109.5
C64 C91 H91C 109.5
H91A C91 H91C 109.5
H91B C91 H91C 109.5
N6 C2 C3 179.0(12)
C2 C3 H3A 109.5
C2 C3 H3B 109.5
H3A C3 H3B 109.5
C2 C3 H3C 109.5
H3A C3 H3C 109.5
H3B C3 H3C 109.5
N1 C4 C5 175.7(10)
C4 C5 H5A 109.5
C4 C5 H5B 109.5
H5A C5 H5B 109.5
C4 C5 H5C 109.5
H5A C5 H5C 109.5
H5B C5 H5C 109.5

loop_
_geom_bond_atom_site_label_1
_geom_bond_atom_site_label_2
_geom_bond_distance
Ni1 N10 1.988(5)
Ni1 N12 2.071(4)
Ni1 N17 2.107(4)
Ni1 N21 2.151(4)
Ni1 N20 2.172(5)
Ni1 N26 2.246(4)
Ni2 N8 1.970(4)
Ni2 N36 2.058(5)
Ni2 N15 2.100(4)
Ni2 N16 2.101(4)
Ni2 N9 2.132(4)
Cl3 O14 1.423(4)
Cl3 O22 1.436(5)
Cl3 O18 1.440(5)
Cl3 O6 1.449(4)
Cl4 O31 1.410(6)
Cl4 O37 1.419(6)
Cl4 O70 1.423(6)
Cl4 O13 1.450(4)
Cl5 O68 1.375(6)
Cl5 O59 1.380(6)
Cl5 O7 1.437(5)
Cl5 O78 1.444(9)
N8 N11 1.175(7)
N9 C39 1.487(7)
N9 C27 1.498(7)
N9 H9 1.0000
N10 N11 1.166(7)
N12 C41 1.479(6)
N12 C74 1.485(7)
N12 C32 1.508(7)
N15 C44 1.492(7)
N15 C62 1.504(6)
N15 H15 1.0000
N16 C73 1.484(7)
N16 C63 1.485(7)
N16 C29 1.488(7)
N17 C33 1.493(7)
N17 C42 1.493(7)
N17 H17 1.0000
C19 C51 1.406(7)
C19 C61 1.407(7)
C19 H19 0.9500
N20 C67 1.148(8)
N21 C25 1.480(7)
N21 C49 1.488(7)
N21 H21 1.0000
C23 C24 1.388(8)
C23 C53 1.398(8)
C23 C65 1.510(7)
C24 C48 1.398(7)
C24 H24 0.9500
C25 C41 1.520(8)
C25 H25A 0.9900
C25 H25B 0.9900
N26 C65 1.485(7)
N26 C47 1.498(7)
N26 H26 1.0000
C27 C29 1.519(8)
C27 H27A 0.9900
C27 H27B 0.9900
C28 C30 1.397(8)
C28 C43 1.400(8)
C28 C49 1.512(8)
C29 H29A 0.9900
C29 H29B 0.9900
C30 C34 1.381(8)
C30 H30 0.9500
C32 C42 1.516(7)
C32 H32A 0.9900
C32 H32B 0.9900
C33 C50 1.515(7)
C33 H33A 0.9900
C33 H33B 0.9900
C34 C52 1.400(8)
C34 C62 1.514(8)
C35 C43 1.386(8)
C35 C52 1.394(8)
C35 C64 1.531(8)
N36 C46 1.484(7)
N36 C77 1.494(6)
N36 H36 1.0000
C38 C55 1.531(7)
C38 H38A 0.9800
C38 H38B 0.9800
C38 H38C 0.9800
C39 C48 1.519(7)
C39 H39A 0.9900
C39 H39B 0.9900
C40 C50 1.383(7)
C40 C61 1.405(7)
C40 H40 0.9500
C41 H41A 0.9900
C41 H41B 0.9900
C42 H42A 0.9900
C42 H42B 0.9900
C43 H43 0.9500
C44 C73 1.513(7)
C44 H44A 0.9900
C44 H44B 0.9900
C45 C54 1.542(8)
C45 H45A 0.9800
C45 H45B 0.9800
C45 H45C 0.9800
C46 C51 1.513(7)
C46 H46A 0.9900
C46 H46B 0.9900
C47 C74 1.520(8)
C47 H47A 0.9900
C47 H47B 0.9900
C48 C66 1.398(7)
C49 H49A 0.9900
C49 H49B 0.9900
C50 C56 1.410(7)
C51 C56 1.376(7)
C52 H52 0.9500
C53 C69 1.392(8)
C53 H53 0.9500
C54 C58 1.526(8)
C54 C69 1.530(8)
C54 C75 1.532(8)
C55 C61 1.521(7)
C55 C72 1.525(8)
C55 C57 1.545(8)
C56 H56 0.9500
C57 H57A 0.9800
C57 H57B 0.9800
C57 H57C 0.9800
C58 H58A 0.9800
C58 H58B 0.9800
C58 H58C 0.9800
C62 H62A 0.9900
C62 H62B 0.9900
C63 C77 1.508(8)
C63 H63A 0.9900
C63 H63B 0.9900
C64 C91 1.497(11)
C64 C76 1.519(9)
C64 C82 1.553(11)
C65 H65A 0.9900
C65 H65B 0.9900
C66 C69 1.401(8)
C66 H66 0.9500
C67 C89 1.442(10)
C72 H72A 0.9800
C72 H72B 0.9800
C72 H72C 0.9800
C73 H73A 0.9900
C73 H73B 0.9900
C74 H74A 0.9900
C74 H74B 0.9900
C75 H75A 0.9800
C75 H75B 0.9800
C75 H75C 0.9800
C76 H76A 0.9800
C76 H76B 0.9800
C76 H76C 0.9800
C77 H77A 0.9900
C77 H77B 0.9900
C82 H82A 0.9800
C82 H82B 0.9800
C82 H82C 0.9800
C89 H89A 0.9800
C89 H89B 0.9800
C89 H89C 0.9800
C91 H91A 0.9800
C91 H91B 0.9800
C91 H91C 0.9800
N1 C4 1.253(14)
C2 N6 1.151(12)
C2 C3 1.423(12)
C3 H3A 0.9800
C3 H3B 0.9800
C3 H3C 0.9800
C4 C5 1.450(16)
C5 H5A 0.9800
C5 H5B 0.9800
C5 H5C 0.9800

loop_
_geom_torsion_atom_site_label_1
_geom_torsion_atom_site_label_2
_geom_torsion_atom_site_label_3
_geom_torsion_atom_site_label_4
_geom_torsion
C53 C23 C24 C48 0.3(8)
C65 C23 C24 C48 -174.8(5)
C49 N21 C25 C41 -174.6(4)
Ni1 N21 C25 C41 -39.5(5)
C39 N9 C27 C29 -176.4(4)
Ni2 N9 C27 C29 56.9(4)
C73 N16 C29 C27 -95.5(5)
C63 N16 C29 C27 137.8(5)
Ni2 N16 C29 C27 20.4(5)
N9 C27 C29 N16 -54.4(6)
C43 C28 C30 C34 0.8(8)
C49 C28 C30 C34 179.4(5)
C41 N12 C32 C42 -136.3(5)
C74 N12 C32 C42 99.5(5)
Ni1 N12 C32 C42 -18.7(5)
C42 N17 C33 C50 -168.1(4)
Ni1 N17 C33 C50 73.5(5)
C28 C30 C34 C52 -0.5(8)
C28 C30 C34 C62 177.9(5)
C27 N9 C39 C48 165.7(4)
Ni2 N9 C39 C48 -80.0(5)
C74 N12 C41 C25 -159.8(4)
C32 N12 C41 C25 74.9(5)
Ni1 N12 C41 C25 -43.5(5)
N21 C25 C41 N12 56.4(6)
C33 N17 C42 C32 -173.9(4)
Ni1 N17 C42 C32 -45.6(4)
N12 C32 C42 N17 44.6(6)
C52 C35 C43 C28 -0.6(9)
C64 C35 C43 C28 -176.9(6)
C30 C28 C43 C35 -0.2(8)
C49 C28 C43 C35 -178.8(5)
C62 N15 C44 C73 164.1(5)
Ni2 N15 C44 C73 29.1(5)
C77 N36 C46 C51 160.2(4)
Ni2 N36 C46 C51 -80.3(5)
C65 N26 C47 C74 166.6(4)
Ni1 N26 C47 C74 22.7(5)
C23 C24 C48 C66 1.0(7)
C23 C24 C48 C39 173.7(5)
N9 C39 C48 C66 -50.8(6)
N9 C39 C48 C24 136.6(5)
C25 N21 C49 C28 -144.0(5)
Ni1 N21 C49 C28 87.7(5)
C30 C28 C49 N21 -118.0(5)
C43 C28 C49 N21 60.6(6)
C61 C40 C50 C56 0.1(8)
C61 C40 C50 C33 176.3(5)
N17 C33 C50 C40 64.1(7)
N17 C33 C50 C56 -119.7(5)
C61 C19 C51 C56 0.6(8)
C61 C19 C51 C46 -175.5(5)
N36 C46 C51 C56 124.4(5)
N36 C46 C51 C19 -59.5(6)
C43 C35 C52 C34 0.9(9)
C64 C35 C52 C34 177.2(6)
C30 C34 C52 C35 -0.3(8)
C62 C34 C52 C35 -178.7(5)
C24 C23 C53 C69 -0.6(8)
C65 C23 C53 C69 174.8(5)
C19 C51 C56 C50 -0.3(8)
C46 C51 C56 C50 175.7(5)
C40 C50 C56 C51 -0.1(8)
C33 C50 C56 C51 -176.2(5)
C50 C40 C61 C19 0.1(8)
C50 C40 C61 C55 -180.0(5)
C51 C19 C61 C40 -0.5(7)
C51 C19 C61 C55 179.6(5)
C72 C55 C61 C40 171.0(5)
C38 C55 C61 C40 -68.3(6)
C57 C55 C61 C40 50.6(6)
C72 C55 C61 C19 -9.2(7)
C38 C55 C61 C19 111.6(5)
C57 C55 C61 C19 -129.6(5)
C44 N15 C62 C34 140.1(5)
Ni2 N15 C62 C34 -90.4(5)
C30 C34 C62 N15 112.5(6)
C52 C34 C62 N15 -69.1(6)
C73 N16 C63 C77 149.4(4)
C29 N16 C63 C77 -83.8(5)
Ni2 N16 C63 C77 34.8(5)
C43 C35 C64 C91 -23.1(10)
C52 C35 C64 C91 160.7(7)
C43 C35 C64 C76 -146.5(6)
C52 C35 C64 C76 37.3(9)
C43 C35 C64 C82 95.1(8)
C52 C35 C64 C82 -81.1(7)
C47 N26 C65 C23 174.9(4)
Ni1 N26 C65 C23 -53.7(6)
C24 C23 C65 N26 -36.5(7)
C53 C23 C65 N26 148.3(5)
C24 C48 C66 C69 -2.0(7)
C39 C48 C66 C69 -174.6(5)
C23 C53 C69 C66 -0.3(8)
C23 C53 C69 C54 179.7(5)
C48 C66 C69 C53 1.7(8)
C48 C66 C69 C54 -178.4(5)
C58 C54 C69 C53 -125.8(6)
C75 C54 C69 C53 -4.0(8)
C45 C54 C69 C53 115.3(6)
C58 C54 C69 C66 54.3(7)
C75 C54 C69 C66 176.0(5)
C45 C54 C69 C66 -64.6(7)
C63 N16 C73 C44 -69.4(6)
C29 N16 C73 C44 164.2(5)
Ni2 N16 C73 C44 46.2(5)
N15 C44 C73 N16 -51.5(6)
C41 N12 C74 C47 168.3(4)
C32 N12 C74 C47 -68.2(5)
Ni1 N12 C74 C47 51.3(5)
N26 C47 C74 N12 -50.1(6)
C46 N36 C77 C63 170.1(4)
Ni2 N36 C77 C63 44.4(5)
N16 C63 C77 N36 -54.6(6)
